data_4332854
loop_
_publ_author_name
'Xiong, Ding-Bang'
'Chen, Hao-Hong'
'Li, Man-Rong'
'Yang, Xin-Xin'
'Zhao, Jing-Tai'

_publ_section_title
;
 NH4[BGe3O8]:&#x00A0; A New Borogermanate Framework Made of Infinite-Chain
 Building Blocks
;
_journal_issue 23
_journal_name_full 'Inorganic Chemistry'
_journal_page_first 9301
_journal_page_last 9305
_journal_paper_doi 10.1021/ic060967p
_journal_volume 45
_journal_year 2006
_chemical_formula_sum 'B Ge3 H4 N O8'
_chemical_formula_weight 374.62
_chemical_name_systematic
; 
 ? 
;
_space_group_IT_number 2
_symmetry_cell_setting triclinic
_symmetry_space_group_name_Hall '-P 1'
_symmetry_space_group_name_H-M 'P -1'
_atom_sites_solution_hydrogens difmap
_atom_sites_solution_primary direct
_atom_sites_solution_secondary difmap
_audit_creation_method SHELXL-97
_cell_angle_alpha 101.979(8)
_cell_angle_beta 103.659(8)
_cell_angle_gamma 105.132(7)
_cell_formula_units_Z 2
_cell_length_a 7.043(4)
_cell_length_b 7.379(4)
_cell_length_c 7.590(5)
_cell_measurement_temperature 293(2)
_cell_volume 354.4(4)
_computing_structure_refinement 'SHELXL-97 (Sheldrick, 1997)'
_computing_structure_solution 'SHELXS-97 (Sheldrick, 1990)'
_diffrn_ambient_temperature 293(2)
_diffrn_measured_fraction_theta_full 0.965
_diffrn_measured_fraction_theta_max 0.965
_diffrn_measurement_device_type 'CCD area detector'
_diffrn_measurement_method 'phi and omega scans'
_diffrn_radiation_monochromator graphite
_diffrn_radiation_source 'fine-focus sealed tube'
_diffrn_radiation_type MoK\a
_diffrn_radiation_wavelength 0.71073
_diffrn_reflns_av_R_equivalents 0.0174
_diffrn_reflns_av_sigmaI/netI 0.0413
_diffrn_reflns_limit_h_max 8
_diffrn_reflns_limit_h_min -9
_diffrn_reflns_limit_k_max 9
_diffrn_reflns_limit_k_min -9
_diffrn_reflns_limit_l_max 8
_diffrn_reflns_limit_l_min -9
_diffrn_reflns_number 1792
_diffrn_reflns_theta_full 27.12
_diffrn_reflns_theta_max 27.12
_diffrn_reflns_theta_min 2.88
_exptl_absorpt_coefficient_mu 12.655
_exptl_absorpt_correction_T_max 0.2367
_exptl_absorpt_correction_T_min 0.0862
_exptl_absorpt_correction_type multi-scan
_exptl_crystal_colour colorless
_exptl_crystal_density_diffrn 3.510
_exptl_crystal_density_method 'not measured'
_exptl_crystal_F_000 352
_exptl_crystal_size_max 0.38
_exptl_crystal_size_mid 0.16
_exptl_crystal_size_min 0.16
_refine_diff_density_max 1.072
_refine_diff_density_min -0.959
_refine_diff_density_rms 0.215
_refine_ls_extinction_method none
_refine_ls_goodness_of_fit_ref 1.011
_refine_ls_hydrogen_treatment mixed
_refine_ls_matrix_type full
_refine_ls_number_parameters 125
_refine_ls_number_reflns 1513
_refine_ls_number_restraints 0
_refine_ls_restrained_S_all 1.011
_refine_ls_R_factor_all 0.0383
_refine_ls_R_factor_gt 0.0329
_refine_ls_shift/su_max 0.001
_refine_ls_shift/su_mean 0.000
_refine_ls_structure_factor_coef Fsqd
_refine_ls_weighting_details 'calc w=1/[\s^2^(Fo^2^)+(0.0465P)^2^+0.0000P] where P=(Fo^2^+2Fc^2^)/3'
_refine_ls_weighting_scheme calc
_refine_ls_wR_factor_gt 0.0793
_refine_ls_wR_factor_ref 0.0810
_reflns_number_gt 1313
_reflns_number_total 1513
_reflns_threshold_expression >2sigma(I)
_cod_data_source_file ic060967psup1.cif
_cod_data_source_block 200510~1
_cod_depositor_comments
;
The following automatic conversions were performed:

'_symmetry_cell_setting' value 'Triclinic' changed to 'triclinic'
according to /home/saulius/struct/CIF-dictionaries/cif_core.dic
dictionary named 'cif_core.dic' version 2.4.2 from 2011-04-26.

Automatic conversion script
Id: cif_fix_values 1891 2012-01-12 08:04:46Z andrius 
;
_cod_original_cell_volume 354.5(4)
_cod_original_sg_symbol_H-M P-1
_cod_original_formula_sum 'H4 B Ge3 N O8'
_cod_database_code 4332854

loop_
_symmetry_equiv_pos_as_xyz
'x, y, z'
'-x, -y, -z'

loop_
_atom_site_label
_atom_site_type_symbol
_atom_site_fract_x
_atom_site_fract_y
_atom_site_fract_z
_atom_site_U_iso_or_equiv
_atom_site_adp_type
_atom_site_occupancy
_atom_site_symmetry_multiplicity
_atom_site_calc_flag
Ge1 Ge 0.77368(9) 0.78373(8) 0.70044(8) 0.01045(16) Uani 1 1 d
Ge2 Ge 1.24597(9) 0.84242(8) 0.76380(8) 0.01039(16) Uani 1 1 d
Ge3 Ge 0.33945(9) 0.66473(8) 0.39611(7) 0.01064(16) Uani 1 1 d
O1 O 0.2529(6) 0.8172(5) 0.2802(5) 0.0115(8) Uani 1 1 d
O2 O 0.7106(6) 0.9258(5) 0.8712(5) 0.0138(8) Uani 1 1 d
O3 O 1.4311(6) 1.0565(5) 0.7857(5) 0.0142(8) Uani 1 1 d
O4 O 0.6059(6) 0.7199(6) 0.4728(5) 0.0145(8) Uani 1 1 d
O5 O 0.2416(6) 0.4335(5) 0.2364(5) 0.0133(8) Uani 1 1 d
O6 O 1.2601(6) 0.7533(5) 0.9575(5) 0.0128(8) Uani 1 1 d
O7 O 1.2427(6) 0.6486(5) 0.5834(5) 0.0154(8) Uani 1 1 d
O8 O 1.0148(6) 0.8906(6) 0.6844(6) 0.0181(9) Uani 1 1 d
B1 B 0.3447(8) 0.8964(7) 0.1497(7) 0.0013(10) Uiso 1 1 d
N1 N -0.1975(10) 0.6648(9) 0.1711(8) 0.0226(12) Uani 1 1 d
H1 H -0.065(15) 0.714(12) 0.191(12) 0.050 Uiso 1 1 d
H2 H -0.252(13) 0.529(12) 0.094(11) 0.050 Uiso 1 1 d
H3 H -0.281(14) 0.717(12) 0.112(12) 0.050 Uiso 1 1 d
H4 H -0.220(15) 0.683(13) 0.253(13) 0.050 Uiso 1 1 d

loop_
_atom_site_aniso_label
_atom_site_aniso_U_11
_atom_site_aniso_U_22
_atom_site_aniso_U_33
_atom_site_aniso_U_23
_atom_site_aniso_U_13
_atom_site_aniso_U_12
Ge1 0.0102(3) 0.0110(3) 0.0103(3) 0.0030(2) 0.0023(2) 0.0045(2)
Ge2 0.0099(3) 0.0109(3) 0.0109(3) 0.0036(2) 0.0029(2) 0.0042(2)
Ge3 0.0115(3) 0.0110(3) 0.0091(3) 0.0023(2) 0.0021(2) 0.0046(2)
O1 0.0087(19) 0.0138(19) 0.0137(19) 0.0051(15) 0.0047(15) 0.0045(16)
O2 0.021(2) 0.0105(19) 0.0133(19) 0.0035(15) 0.0062(16) 0.0090(17)
O3 0.013(2) 0.0129(19) 0.020(2) 0.0095(16) 0.0069(16) 0.0037(16)
O4 0.012(2) 0.020(2) 0.0108(18) 0.0055(16) 0.0017(15) 0.0056(17)
O5 0.018(2) 0.0085(18) 0.0090(18) 0.0013(15) -0.0011(16) 0.0037(16)
O6 0.022(2) 0.0083(18) 0.0075(18) 0.0012(15) 0.0038(16) 0.0044(16)
O7 0.021(2) 0.0116(19) 0.0140(19) 0.0027(16) 0.0080(17) 0.0043(17)
O8 0.009(2) 0.022(2) 0.026(2) 0.0128(18) 0.0048(17) 0.0051(17)
N1 0.023(3) 0.021(3) 0.021(3) 0.004(2) 0.007(2) 0.005(2)

loop_
_atom_type_symbol
_atom_type_description
_atom_type_scat_dispersion_real
_atom_type_scat_dispersion_imag
_atom_type_scat_source
H H 0.0000 0.0000 'International Tables Vol C Tables 4.2.6.8 and 6.1.1.4'
B B 0.0013 0.0007 'International Tables Vol C Tables 4.2.6.8 and 6.1.1.4'
N N 0.0061 0.0033 'International Tables Vol C Tables 4.2.6.8 and 6.1.1.4'
O O 0.0106 0.0060 'International Tables Vol C Tables 4.2.6.8 and 6.1.1.4'
Ge Ge 0.1547 1.8001 'International Tables Vol C Tables 4.2.6.8 and 6.1.1.4'

loop_
_geom_angle_atom_site_label_1
_geom_angle_atom_site_label_2
_geom_angle_atom_site_label_3
_geom_angle
_geom_angle_site_symmetry_1
_geom_angle_site_symmetry_3
O2 Ge1 O8 113.6(2) . .
O2 Ge1 O4 115.03(19) . .
O8 Ge1 O4 105.28(19) . .
O2 Ge1 O5 104.64(17) . 2_666
O8 Ge1 O5 111.15(19) . 2_666
O4 Ge1 O5 107.07(18) . 2_666
O3 Ge2 O6 118.25(18) . .
O3 Ge2 O8 103.02(18) . .
O6 Ge2 O8 113.05(19) . .
O3 Ge2 O7 111.46(18) . .
O6 Ge2 O7 104.41(17) . .
O8 Ge2 O7 106.2(2) . .
O1 Ge3 O7 111.39(18) . 1_455
O1 Ge3 O5 106.68(18) . .
O7 Ge3 O5 106.85(18) 1_455 .
O1 Ge3 O4 115.37(18) . .
O7 Ge3 O4 109.70(19) 1_455 .
O5 Ge3 O4 106.33(19) . .
B1 O1 Ge3 123.6(3) . .
B1 O2 Ge1 122.9(3) 2_676 .
B1 O3 Ge2 127.8(3) 2_776 .
Ge1 O4 Ge3 129.8(2) . .
Ge3 O5 Ge1 124.3(2) . 2_666
B1 O6 Ge2 118.4(3) 1_656 .
Ge3 O7 Ge2 127.4(2) 1_655 .
Ge1 O8 Ge2 129.9(2) . .
O1 B1 O3 110.7(4) . 2_776
O1 B1 O6 110.6(4) . 1_454
O3 B1 O6 109.0(4) 2_776 1_454
O1 B1 O2 109.9(4) . 2_676
O3 B1 O2 110.4(4) 2_776 2_676
O6 B1 O2 106.2(4) 1_454 2_676

loop_
_geom_bond_atom_site_label_1
_geom_bond_atom_site_label_2
_geom_bond_distance
_geom_bond_site_symmetry_2
Ge1 O2 1.711(4) .
Ge1 O8 1.720(4) .
Ge1 O4 1.735(4) .
Ge1 O5 1.750(4) 2_666
Ge2 O3 1.713(4) .
Ge2 O6 1.724(4) .
Ge2 O8 1.751(4) .
Ge2 O7 1.754(4) .
Ge3 O1 1.711(4) .
Ge3 O7 1.728(4) 1_455
Ge3 O5 1.729(4) .
Ge3 O4 1.736(4) .
O1 B1 1.445(6) .
O2 B1 1.491(6) 2_676
O3 B1 1.461(6) 2_776
O5 Ge1 1.750(4) 2_666
O6 B1 1.490(6) 1_656
O7 Ge3 1.728(4) 1_655
B1 O3 1.461(6) 2_776
B1 O6 1.490(6) 1_454
B1 O2 1.491(6) 2_676
